data_4509859
loop_
_publ_author_name
'Lu, Hongcheng'
'Gautier, Romain'
'Donakowski, Martin D.'
'Fuoco, Lindsay'
'Liu, Zhengtang'
'Poeppelmeier, Kenneth R.'

_publ_section_title
;
 Specific Chemistry of the Anions: [TaOF5]2--, [TaF6]&#x2212;, and
 [TaF7]2--
;
_journal_issue 2
_journal_name_full 'Crystal Growth &amp; Design'
_journal_page_first 844
_journal_paper_doi 10.1021/cg401710j
_journal_volume 14
_journal_year 2014
_chemical_compound_source 'synthesis as described'
_chemical_formula_moiety 'F7 Ta, C2 H10 N2'
_chemical_formula_sum 'C2 H10 F7 N2 Ta'
_chemical_formula_weight 376.07
_space_group_IT_number 15
_symmetry_cell_setting monoclinic
_symmetry_Int_Tables_number 15
_symmetry_space_group_name_Hall '-C 2yc'
_symmetry_space_group_name_H-M 'C 1 2/c 1'
_atom_sites_solution_hydrogens geom
_atom_sites_solution_primary direct
_atom_sites_solution_secondary difmap
_audit_conform_dict_location ftp://ftp.iucr.org/pub/cif_core.dic
_audit_conform_dict_name cif_core.dic
_audit_conform_dict_version 2.4
_audit_creation_date 2013-04-18T11:25:25-00:00
_audit_creation_method 'WinGX routine CIF_UPDATE'
_cell_angle_alpha 90
_cell_angle_beta 106.9183(18)
_cell_angle_gamma 90
_cell_formula_units_Z 4
_cell_length_a 9.9102(3)
_cell_length_b 7.5768(3)
_cell_length_c 11.5940(4)
_cell_measurement_reflns_used 4511
_cell_measurement_temperature 100(2)
_cell_measurement_theta_max 33.2173
_cell_measurement_theta_min 3.442
_cell_measurement_wavelength 0.71073
_cell_volume 832.89(5)
_computing_cell_refinement 'SAINT V7.68A integration software'
_computing_data_collection 'Bruker APEX2 software'
_computing_data_reduction 'SORTAV (Blessing, 1995)'
_computing_molecular_graphics 'Ortep-3 for Windows (Farrugia, 1997)'
_computing_publication_material 'WinGX publication routines (Farrugia, 1999)'
_computing_structure_refinement 'SHELXL-97 (Sheldrick, 1997)'
_diffrn_ambient_temperature 100(2)
_diffrn_detector 'APEX-II CCD'
_diffrn_measured_fraction_theta_full 0.994
_diffrn_measured_fraction_theta_max 0.994
_diffrn_measurement_device '\k-geometry diffractometer'
_diffrn_measurement_device_type 'Bruker APEX-II'
_diffrn_measurement_method '\f or \w oscillation scans'
_diffrn_orient_matrix_type 'x-axis to radiation source'
_diffrn_orient_matrix_UB_11 0.115641E-1
_diffrn_orient_matrix_UB_12 -0.120711
_diffrn_orient_matrix_UB_13 -0.306935E-1
_diffrn_orient_matrix_UB_21 -0.339245E-1
_diffrn_orient_matrix_UB_22 -0.532084E-1
_diffrn_orient_matrix_UB_23 0.654571E-1
_diffrn_orient_matrix_UB_31 -0.99194E-1
_diffrn_orient_matrix_UB_32 0.412479E-2
_diffrn_orient_matrix_UB_33 -0.538601E-1
_diffrn_radiation_monochromator graphite
_diffrn_radiation_probe x-ray
_diffrn_radiation_type MoK\a
_diffrn_radiation_wavelength 0.71069
_diffrn_reflns_av_R_equivalents 0.021
_diffrn_reflns_av_unetI/netI 0.0209
_diffrn_reflns_limit_h_max 15
_diffrn_reflns_limit_h_min -15
_diffrn_reflns_limit_k_max 11
_diffrn_reflns_limit_k_min -10
_diffrn_reflns_limit_l_max 17
_diffrn_reflns_limit_l_min -17
_diffrn_reflns_number 5853
_diffrn_reflns_theta_full 33.23
_diffrn_reflns_theta_max 33.23
_diffrn_reflns_theta_min 3.44
_diffrn_source 'sealed x-ray tube'
_exptl_absorpt_coefficient_mu 13.269
_exptl_absorpt_correction_T_max 0.315
_exptl_absorpt_correction_T_min 0.069
_exptl_absorpt_correction_type multi-scan
_exptl_absorpt_process_details
;
SADABS-2008/1 - Bruker AXS area detector scaling and absorption correction
;
_exptl_crystal_colour colourless
_exptl_crystal_density_diffrn 2.999
_exptl_crystal_density_method 'not measured'
_exptl_crystal_description plate
_exptl_crystal_F_000 688.0
_exptl_crystal_size_max 0.246
_exptl_crystal_size_mid 0.146
_exptl_crystal_size_min 0.07
_refine_diff_density_max 1.231
_refine_diff_density_min -1.351
_refine_diff_density_rms 0.154
_refine_ls_extinction_method none
_refine_ls_goodness_of_fit_ref 1
_refine_ls_hydrogen_treatment mixed
_refine_ls_matrix_type full
_refine_ls_number_parameters 66
_refine_ls_number_reflns 1595
_refine_ls_number_restraints 0
_refine_ls_restrained_S_all 1
_refine_ls_R_factor_all 0.0167
_refine_ls_R_factor_gt 0.0152
_refine_ls_shift/su_max 0
_refine_ls_shift/su_mean 0
_refine_ls_structure_factor_coef Fsqd
_refine_ls_weighting_details 'calc w=1/[\s^2^(Fo^2^)+(0.0208P)^2^+0.6587P] where P=(Fo^2^+2Fc^2^)/3'
_refine_ls_weighting_scheme calc
_refine_ls_wR_factor_gt 0.0346
_refine_ls_wR_factor_ref 0.0351
_reflns_number_gt 1529
_reflns_number_total 1595
_reflns_threshold_expression >2sigma(I)
_cod_data_source_file cg401710j_si_004.cif
_cod_data_source_block rg28g_0m
_cod_original_sg_symbol_H-M 'C 2/c'
_cod_database_code 4509859

loop_
_symmetry_equiv_pos_as_xyz
'x, y, z'
'-x, y, -z+1/2'
'x+1/2, y+1/2, z'
'-x+1/2, y+1/2, -z+1/2'
'-x, -y, -z'
'x, -y, z-1/2'
'-x+1/2, -y+1/2, -z'
'x+1/2, -y+1/2, z-1/2'

loop_
_atom_site_label
_atom_site_type_symbol
_atom_site_fract_x
_atom_site_fract_y
_atom_site_fract_z
_atom_site_U_iso_or_equiv
_atom_site_adp_type
_atom_site_occupancy
_atom_site_symmetry_multiplicity
_atom_site_calc_flag
_atom_site_refinement_flags
Ta1 Ta 0 0.046353(14) 0.25 0.00895(4) Uani 1 2 d S
F4 F 0.09929(14) 0.1302(2) 0.41373(12) 0.0165(3) Uani 1 1 d .
F3 F -0.16737(15) 0.05792(19) 0.29815(15) 0.0193(3) Uani 1 1 d .
F2 F 0 0.3110(2) 0.25 0.0155(4) Uani 1 2 d S
F1 F 0.08587(18) -0.1604(2) 0.34501(15) 0.0249(3) Uani 1 1 d .
C1 C 0.0787(2) 0.4962(3) 0.5318(2) 0.0118(3) Uiso 1 1 d .
N1 N 0.15744(19) 0.5094(3) 0.44155(18) 0.0107(3) Uiso 1 1 d .
H3N H 0.146(3) 0.621(5) 0.405(3) 0.018(8) Uiso 1 1 d .
H1N H 0.126(4) 0.435(4) 0.382(3) 0.020(9) Uiso 1 1 d .
H2N H 0.246(4) 0.490(5) 0.474(4) 0.024(9) Uiso 1 1 d .
H2 H 0.107(3) 0.587(4) 0.588(3) 0.014(7) Uiso 1 1 d .
H1 H 0.104(3) 0.393(5) 0.575(3) 0.016(7) Uiso 1 1 d .

loop_
_atom_site_aniso_label
_atom_site_aniso_U_11
_atom_site_aniso_U_22
_atom_site_aniso_U_33
_atom_site_aniso_U_23
_atom_site_aniso_U_13
_atom_site_aniso_U_12
Ta1 0.00924(5) 0.00824(6) 0.00999(6) 0 0.00380(4) 0
F4 0.0194(6) 0.0166(6) 0.0109(6) 0.0002(5) 0.0000(5) 0.0037(5)
F3 0.0128(6) 0.0278(8) 0.0201(7) 0.0011(6) 0.0092(5) -0.0007(5)
F2 0.0232(9) 0.0104(8) 0.0104(8) 0 0.0009(7) 0
F1 0.0332(8) 0.0122(7) 0.0279(8) 0.0078(6) 0.0065(6) 0.0077(6)

loop_
_atom_type_symbol
_atom_type_description
_atom_type_scat_dispersion_real
_atom_type_scat_dispersion_imag
_atom_type_scat_source
C C 0.0033 0.0016 'International Tables Vol C Tables 4.2.6.8 and 6.1.1.4'
N N 0.0061 0.0033 'International Tables Vol C Tables 4.2.6.8 and 6.1.1.4'
F F 0.0171 0.0103 'International Tables Vol C Tables 4.2.6.8 and 6.1.1.4'
Ta Ta -0.7052 6.5227 'International Tables Vol C Tables 4.2.6.8 and 6.1.1.4'
H H 0 0 'International Tables Vol C Tables 4.2.6.8 and 6.1.1.4'

loop_
_geom_angle_atom_site_label_1
_geom_angle_atom_site_label_2
_geom_angle_atom_site_label_3
_geom_angle
_geom_angle_site_symmetry_1
_geom_angle_site_symmetry_3
F3 Ta1 F3 174.71(9) 2 .
F3 Ta1 F1 98.34(7) 2 2
F3 Ta1 F1 85.91(7) . 2
F3 Ta1 F1 85.91(7) 2 .
F3 Ta1 F1 98.34(7) . .
F1 Ta1 F1 73.97(10) 2 .
F3 Ta1 F4 91.96(6) 2 .
F3 Ta1 F4 86.33(6) . .
F1 Ta1 F4 144.23(7) 2 .
F1 Ta1 F4 72.73(6) . .
F3 Ta1 F4 86.33(6) 2 2
F3 Ta1 F4 91.96(6) . 2
F1 Ta1 F4 72.73(6) 2 2
F1 Ta1 F4 144.23(7) . 2
F4 Ta1 F4 142.43(9) . 2
F3 Ta1 F2 87.36(4) 2 .
F3 Ta1 F2 87.36(4) . .
F1 Ta1 F2 143.01(5) 2 .
F1 Ta1 F2 143.01(5) . .
F4 Ta1 F2 71.21(4) . .
F4 Ta1 F2 71.21(4) 2 .
N1 C1 C1 109.4(2) . 5_566
N1 C1 H2 109(2) . .
C1 C1 H2 112(2) 5_566 .
N1 C1 H1 109.0(19) . .
C1 C1 H1 112(2) 5_566 .
H2 C1 H1 106(3) . .
C1 N1 H3N 111.3(19) . .
C1 N1 H1N 112(2) . .
H3N N1 H1N 105(3) . .
C1 N1 H2N 111(3) . .
H3N N1 H2N 109(3) . .
H1N N1 H2N 109(3) . .

loop_
_geom_bond_atom_site_label_1
_geom_bond_atom_site_label_2
_geom_bond_distance
_geom_bond_site_symmetry_2
Ta1 F3 1.8998(14) 2
Ta1 F3 1.8998(14) .
Ta1 F1 1.9610(14) 2
Ta1 F1 1.9610(14) .
Ta1 F4 1.9717(13) .
Ta1 F4 1.9717(13) 2
Ta1 F2 2.0049(19) .
C1 N1 1.480(3) .
C1 C1 1.520(4) 5_566
C1 H2 0.93(3) .
C1 H1 0.93(3) .
N1 H3N 0.94(4) .
N1 H1N 0.87(4) .
N1 H2N 0.86(4) .
